data_7154016
loop_
_publ_author_name
'P\'erez-Ruiz, Ra\'ul'
'S\'aez, Jose A'
'Jim\'enez, M Consuelo'
'Miranda, Miguel A.'

_publ_section_title
;
 Cycloreversion of \b-lactams via photoinduced electron transfer.
;
_journal_issue 42
_journal_name_full 'Organic &amp; biomolecular chemistry'
_journal_page_first 8428
_journal_page_last 8432
_journal_paper_doi 10.1039/c4ob01416b
_journal_volume 12
_journal_year 2014
_chemical_formula_moiety 'C11 H11 N O2'
_chemical_formula_sum 'C11 H11 N O2'
_chemical_formula_weight 189.21
_chemical_name_common RAUL007
_chemical_name_systematic
;
 ?
;
_space_group_IT_number 14
_symmetry_cell_setting monoclinic
_symmetry_Int_Tables_number 14
_symmetry_space_group_name_Hall '-P 2ybc'
_symmetry_space_group_name_H-M 'P 1 21/c 1'
_atom_sites_solution_hydrogens mixed
_atom_sites_solution_primary direct
_atom_sites_solution_secondary difmap
_audit_conform_dict_location ftp://ftp.iucr.org/pub/cif_core.dic
_audit_conform_dict_name cif_core.dic
_audit_conform_dict_version 2.4.3
_audit_creation_date 2013-07-31T13:07:05-00:00
_audit_creation_method 'WinGX routine CIF_UPDATE'
_cell_angle_alpha 90
_cell_angle_beta 100.72(3)
_cell_angle_gamma 90
_cell_formula_units_Z 4
_cell_length_a 5.546(3)
_cell_length_b 20.507(6)
_cell_length_c 8.248(3)
_cell_measurement_reflns_used 257
_cell_measurement_temperature 100(2)
_cell_measurement_theta_max 18.01
_cell_measurement_theta_min 4.98
_cell_measurement_wavelength 0.71073
_cell_volume 921.7(7)
_computing_cell_refinement 'SAINT V8.32B integration software'
_computing_data_collection 'Bruker APEX2 software'
_computing_data_reduction 'TWINABS - Bruker AXS - Version 2012/1'
_computing_molecular_graphics 'ORTEP-3 for Windows (Farrugia, 2012)'
_computing_publication_material 'WinGX publication routines (Farrugia, 2012)'
_computing_structure_refinement 'SHELXL-2013 (Sheldrick, 2013)'
_computing_structure_solution 'SIR-2011 (Burla et al., 2012)'
_diffrn_ambient_temperature 100(2)
_diffrn_detector 'APEX-II CCD'
_diffrn_measured_fraction_theta_full 0.333
_diffrn_measured_fraction_theta_max 0.872
_diffrn_measurement_device '\k-geometry diffractometer'
_diffrn_measurement_device_type 'Bruker APEX-II'
_diffrn_measurement_method '\f or \w oscillation scans'
_diffrn_radiation_monochromator graphite
_diffrn_radiation_probe x-ray
_diffrn_radiation_type MoK\a
_diffrn_radiation_wavelength 0.71073
_diffrn_reflns_av_R_equivalents 0.122
_diffrn_reflns_Laue_measured_fraction_full 0.333
_diffrn_reflns_Laue_measured_fraction_max 0.872
_diffrn_reflns_limit_h_max 4
_diffrn_reflns_limit_h_min -4
_diffrn_reflns_limit_k_max 17
_diffrn_reflns_limit_k_min -17
_diffrn_reflns_limit_l_max 6
_diffrn_reflns_limit_l_min -6
_diffrn_reflns_number 5849
_diffrn_reflns_point_group_measured_fraction_full 0.333
_diffrn_reflns_point_group_measured_fraction_max 0.872
_diffrn_reflns_theta_full 25.242
_diffrn_reflns_theta_max 18.036
_diffrn_reflns_theta_min 1.986
_diffrn_source 'sealed x-ray tube'
_exptl_absorpt_coefficient_mu 0.095
_exptl_absorpt_correction_T_max 0.989
_exptl_absorpt_correction_T_min 0.644
_exptl_absorpt_correction_type multi-scan
_exptl_crystal_colour colourless
_exptl_crystal_density_diffrn 1.364
_exptl_crystal_density_method 'not measured'
_exptl_crystal_description plate
_exptl_crystal_F_000 400
_exptl_crystal_size_max 0.28
_exptl_crystal_size_mid 0.17
_exptl_crystal_size_min 0.03
_refine_diff_density_max 0.156
_refine_diff_density_min -0.181
_refine_diff_density_rms 0.048
_refine_ls_extinction_coef 0.013(12)
_refine_ls_extinction_expression Fc^*^=kFc[1+0.001xFc^2^\l^3^/sin(2\q)]^-1/4^
_refine_ls_extinction_method SHELXL
_refine_ls_goodness_of_fit_ref 0.989
_refine_ls_hydrogen_treatment mixed
_refine_ls_matrix_type full
_refine_ls_number_constraints 0
_refine_ls_number_parameters 133
_refine_ls_number_reflns 5849
_refine_ls_number_restraints 122
_refine_ls_restrained_S_all 0.98
_refine_ls_R_factor_all 0.1306
_refine_ls_R_factor_gt 0.083
_refine_ls_shift/su_max 0
_refine_ls_shift/su_mean 0
_refine_ls_structure_factor_coef Fsqd
_refine_ls_weighting_details 'w=1/[\s^2^(Fo^2^)+(0.1356P)^2^] where P=(Fo^2^+2Fc^2^)/3'
_refine_ls_weighting_scheme calc
_refine_ls_wR_factor_gt 0.2147
_refine_ls_wR_factor_ref 0.2534
_reflns_number_gt 3766
_reflns_number_total 5849
_reflns_threshold_expression 'I > 2\s(I)'
_cod_data_source_file c4ob01416b2.cif
_cod_data_source_block shelx
_cod_depositor_comments 'Adding full bibliography for 7154015--7154016.cif.'
_cod_original_cell_volume 921.7(6)
_cod_original_sg_symbol_H-M 'P 21/c'
_cod_database_code 7154016
_shelx_estimated_absorpt_t_min 0.974
_shelx_estimated_absorpt_t_max 0.997

loop_
_symmetry_equiv_pos_as_xyz
'x, y, z'
'-x, y+1/2, -z+1/2'
'-x, -y, -z'
'x, -y-1/2, z-1/2'

loop_
_atom_site_label
_atom_site_type_symbol
_atom_site_fract_x
_atom_site_fract_y
_atom_site_fract_z
_atom_site_U_iso_or_equiv
_atom_site_adp_type
_atom_site_occupancy
_atom_site_calc_flag
N1 N 0.367(4) -0.0038(7) 0.2444(18) 0.022(5) Uani 1 d
C2 C 0.153(5) 0.0258(7) 0.183(2) 0.019(6) Uani 1 d
O2 O -0.050(3) 0.0081(4) 0.1994(14) 0.025(4) Uani 1 d
C3 C 0.184(4) 0.0883(7) 0.085(2) 0.024(6) Uani 1 d
O3 O 0.390(3) 0.1056(4) 0.0717(14) 0.029(4) Uani 1 d
C4 C -0.038(3) 0.1243(6) 0.023(2) 0.023(6) Uani 1 d
H4 H -0.1964 0.0996 0.0084 0.028 Uiso 1 calc
C5 C -0.025(3) 0.1800(5) -0.093(2) 0.029(6) Uani 1 d
H5A H 0.1337 0.1883 -0.1275 0.035 Uiso 1 calc
H5B H -0.1716 0.1886 -0.1794 0.035 Uiso 1 calc
C6 C -0.043(3) 0.1947(5) 0.079(2) 0.033(6) Uani 1 d
H6A H -0.2004 0.2122 0.1003 0.04 Uiso 1 calc
H6B H 0.1051 0.2119 0.1523 0.04 Uiso 1 calc
C7 C 0.399(4) -0.0603(6) 0.347(2) 0.022(5) Uani 1 d
C8 C 0.241(3) -0.0747(6) 0.453(2) 0.026(6) Uani 1 d
H8 H 0.1052 -0.0471 0.4587 0.031 Uiso 1 calc
C9 C 0.281(4) -0.1295(7) 0.551(2) 0.031(6) Uani 1 d
H9 H 0.1728 -0.1396 0.624 0.037 Uiso 1 calc
C10 C 0.479(4) -0.1702(6) 0.544(2) 0.026(6) Uani 1 d
H10 H 0.5041 -0.2084 0.6103 0.031 Uiso 1 calc
C11 C 0.637(4) -0.1548(6) 0.441(2) 0.030(6) Uani 1 d
H11 H 0.7747 -0.182 0.4377 0.036 Uiso 1 calc
C12 C 0.599(3) -0.0996(7) 0.3423(19) 0.024(6) Uani 1 d
H12 H 0.7105 -0.089 0.2716 0.029 Uiso 1 calc
H1 H 0.49(3) 0.013(6) 0.225(18) 0.03(7) Uiso 1 d

loop_
_atom_site_aniso_label
_atom_site_aniso_U_11
_atom_site_aniso_U_22
_atom_site_aniso_U_33
_atom_site_aniso_U_23
_atom_site_aniso_U_13
_atom_site_aniso_U_12
N1 0.009(15) 0.039(9) 0.020(13) 0.002(7) 0.003(10) -0.003(10)
C2 0.013(18) 0.033(10) 0.012(14) -0.005(7) 0.004(13) -0.003(10)
O2 0.011(11) 0.043(6) 0.024(9) 0.003(4) 0.008(8) -0.002(6)
C3 0.023(18) 0.033(10) 0.015(14) -0.009(7) 0.000(13) -0.002(10)
O3 0.018(11) 0.045(6) 0.024(9) 0.004(4) 0.002(8) -0.002(6)
C4 0.023(16) 0.025(9) 0.018(14) 0.002(7) -0.005(11) -0.002(7)
C5 0.026(17) 0.036(9) 0.025(15) 0.007(8) 0.008(11) -0.001(7)
C6 0.041(17) 0.041(10) 0.017(15) 0.001(7) 0.005(11) 0.008(7)
C7 0.023(18) 0.028(10) 0.016(15) 0.000(8) 0.001(11) 0.002(9)
C8 0.021(16) 0.036(9) 0.022(16) -0.001(8) 0.009(11) 0.005(7)
C9 0.036(19) 0.042(10) 0.015(14) 0.002(8) 0.006(11) -0.003(9)
C10 0.031(18) 0.032(9) 0.013(14) 0.005(8) -0.001(11) -0.004(9)
C11 0.023(17) 0.037(9) 0.031(16) 0.005(8) 0.002(11) 0.003(8)
C12 0.014(16) 0.046(10) 0.013(13) -0.001(7) 0.007(10) -0.003(8)

loop_
_atom_type_symbol
_atom_type_description
_atom_type_scat_dispersion_real
_atom_type_scat_dispersion_imag
_atom_type_scat_source
C C 0.0033 0.0016 'International Tables Vol C Tables 4.2.6.8 and 6.1.1.4'
H H 0 0 'International Tables Vol C Tables 4.2.6.8 and 6.1.1.4'
N N 0.0061 0.0033 'International Tables Vol C Tables 4.2.6.8 and 6.1.1.4'
O O 0.0106 0.006 'International Tables Vol C Tables 4.2.6.8 and 6.1.1.4'

loop_
_geom_angle_atom_site_label_1
_geom_angle_atom_site_label_2
_geom_angle_atom_site_label_3
_geom_angle
C2 N1 C7 126(2)
C2 N1 H1 118(10)
C7 N1 H1 116(10)
O2 C2 N1 126.5(18)
O2 C2 C3 120.2(19)
N1 C2 C3 113(2)
O3 C3 C4 124.8(16)
O3 C3 C2 119.1(17)
C4 C3 C2 116(2)
C3 C4 C5 118.4(17)
C3 C4 C6 116.0(14)
C5 C4 C6 58.4(8)
C3 C4 H4 117
C5 C4 H4 117
C6 C4 H4 117
C6 C5 C4 61.4(11)
C6 C5 H5A 117.6
C4 C5 H5A 117.6
C6 C5 H5B 117.6
C4 C5 H5B 117.6
H5A C5 H5B 114.7
C5 C6 C4 60.3(10)
C5 C6 H6A 117.7
C4 C6 H6A 117.7
C5 C6 H6B 117.7
C4 C6 H6B 117.7
H6A C6 H6B 114.9
C12 C7 C8 120.0(15)
C12 C7 N1 118.1(19)
C8 C7 N1 121.9(17)
C9 C8 C7 119.5(15)
C9 C8 H8 120.2
C7 C8 H8 120.2
C8 C9 C10 120.7(19)
C8 C9 H9 119.6
C10 C9 H9 119.6
C11 C10 C9 119.3(16)
C11 C10 H10 120.3
C9 C10 H10 120.3
C10 C11 C12 120.6(17)
C10 C11 H11 119.7
C12 C11 H11 119.7
C7 C12 C11 119.8(18)
C7 C12 H12 120.1
C11 C12 H12 120.1

loop_
_geom_bond_atom_site_label_1
_geom_bond_atom_site_label_2
_geom_bond_distance
N1 C2 1.35(3)
N1 C7 1.42(2)
N1 H1 0.82(16)
C2 O2 1.21(2)
C2 C3 1.54(3)
C3 O3 1.22(2)
C3 C4 1.45(2)
C4 C5 1.50(2)
C4 C6 1.517(18)
C4 H4 1
C5 C6 1.47(2)
C5 H5A 0.99
C5 H5B 0.99
C6 H6A 0.99
C6 H6B 0.99
C7 C12 1.38(2)
C7 C8 1.38(2)
C8 C9 1.378(19)
C8 H8 0.95
C9 C10 1.39(3)
C9 H9 0.95
C10 C11 1.37(2)
C10 H10 0.95
C11 C12 1.39(2)
C11 H11 0.95
C12 H12 0.95

loop_
_geom_hbond_atom_site_label_D
_geom_hbond_atom_site_label_H
_geom_hbond_atom_site_label_A
_geom_hbond_distance_DH
_geom_hbond_distance_HA
_geom_hbond_distance_DA
_geom_hbond_angle_DHA
_geom_hbond_site_symmetry_A
N1 H1 O2 0.82(16) 2.58(19) 3.33(2) 152(14) 1_655

loop_
_geom_torsion_atom_site_label_1
_geom_torsion_atom_site_label_2
_geom_torsion_atom_site_label_3
_geom_torsion_atom_site_label_4
_geom_torsion
C7 N1 C2 O2 -3(3)
C7 N1 C2 C3 176.6(14)
O2 C2 C3 O3 179.2(16)
N1 C2 C3 O3 0(2)
O2 C2 C3 C4 2(2)
N1 C2 C3 C4 -176.9(15)
O3 C3 C4 C5 12(3)
C2 C3 C4 C5 -171.4(13)
O3 C3 C4 C6 -54(3)
C2 C3 C4 C6 122.2(15)
C3 C4 C5 C6 -104.7(16)
C3 C4 C6 C5 108.7(19)
C2 N1 C7 C12 153.0(17)
C2 N1 C7 C8 -30(3)
C12 C7 C8 C9 -2(2)
N1 C7 C8 C9 -179.1(14)
C7 C8 C9 C10 0(2)
C8 C9 C10 C11 1(2)
C9 C10 C11 C12 -1(3)
C8 C7 C12 C11 2(2)
N1 C7 C12 C11 179.4(14)
C10 C11 C12 C7 0(2)
